data_1512696
loop_
_publ_author_name
'Manoj Trivedi'
'Gurmeet Singh'
'R. Nagarajan'
'Nigam P. Rath'

_publ_section_title
;
 Imidazole containing palladium(II) complexes as efficient pre-catalyst
 systems for Heck and Suzuki coupling reaction: Synthesis, structural
 characterization and catalytic properties
;
_journal_name_full
;
Inorganica Chimica Acta
;
_journal_page_first 107
_journal_page_last 116
_journal_volume 393
_journal_year 2012
_chemical_formula_moiety 'C18 H16 Cl2 N4 Pd'
_chemical_formula_sum 'C18 H16 Cl2 N4 Pd'
_chemical_formula_weight 465.65
_chemical_name_systematic
;
Dichlorobis(1-phenylimidazole) Palladium(II)
;
_space_group_IT_number 2
_symmetry_cell_setting triclinic
_symmetry_space_group_name_Hall '-P 1'
_symmetry_space_group_name_H-M 'P -1'
_atom_sites_solution_hydrogens geom
_atom_sites_solution_primary direct
_atom_sites_solution_secondary difmap
_cell_angle_alpha 106.744(4)
_cell_angle_beta 98.840(4)
_cell_angle_gamma 115.135(4)
_cell_formula_units_Z 1
_cell_length_a 7.1661(3)
_cell_length_b 7.9158(4)
_cell_length_c 9.5294(4)
_cell_measurement_temperature 293(2)
_cell_volume 444.23(4)
_computing_cell_refinement 'X-calibur S SAINT'
_computing_data_collection 'X-calibur S oxford'
_computing_data_reduction 'X-calibur S SAINT'
_computing_molecular_graphics 'Oxford SHELXTL'
_computing_publication_material 'Oxford SHELXTL'
_computing_structure_refinement 'SHELXL-97 (Sheldrick, 1997)'
_computing_structure_solution 'SHELXS-97 (Sheldrick, 1990)'
_diffrn_ambient_temperature 293(2)
_diffrn_measured_fraction_theta_full 0.896
_diffrn_measured_fraction_theta_max 0.896
_diffrn_measurement_device_type 'X-calibur S oxford'
_diffrn_measurement_method '\f and \w scans'
_diffrn_radiation_monochromator graphite
_diffrn_radiation_source 'fine-focus sealed tube'
_diffrn_radiation_type MoK\a
_diffrn_radiation_wavelength 0.71073
_diffrn_reflns_av_R_equivalents 0.0174
_diffrn_reflns_av_sigmaI/netI 0.0158
_diffrn_reflns_limit_h_max 9
_diffrn_reflns_limit_h_min -9
_diffrn_reflns_limit_k_max 10
_diffrn_reflns_limit_k_min -10
_diffrn_reflns_limit_l_max 12
_diffrn_reflns_limit_l_min -11
_diffrn_reflns_number 6328
_diffrn_reflns_theta_full 29.01
_diffrn_reflns_theta_max 29.01
_diffrn_reflns_theta_min 3.22
_diffrn_standards_number 0
_exptl_absorpt_coefficient_mu 1.353
_exptl_absorpt_correction_type multi-scan
_exptl_crystal_colour Yellow
_exptl_crystal_density_diffrn 1.741
_exptl_crystal_density_method 'not measured'
_exptl_crystal_description Needle
_exptl_crystal_F_000 232
_exptl_crystal_size_max 0.40
_exptl_crystal_size_mid 0.30
_exptl_crystal_size_min 0.15
_refine_diff_density_max 0.360
_refine_diff_density_min -1.839
_refine_diff_density_rms 0.173
_refine_ls_extinction_coef 0.000(5)
_refine_ls_extinction_expression Fc^*^=kFc[1+0.001xFc^2^\l^3^/sin(2\q)]^-1/4^
_refine_ls_extinction_method SHELXL
_refine_ls_goodness_of_fit_ref 0.775
_refine_ls_hydrogen_treatment constr
_refine_ls_matrix_type full
_refine_ls_number_parameters 116
_refine_ls_number_reflns 2104
_refine_ls_number_restraints 0
_refine_ls_restrained_S_all 0.775
_refine_ls_R_factor_all 0.0316
_refine_ls_R_factor_gt 0.0312
_refine_ls_shift/su_max 0.000
_refine_ls_shift/su_mean 0.000
_refine_ls_structure_factor_coef Fsqd
_refine_ls_weighting_details 'calc w=1/[\s^2^(Fo^2^)+(0.1000P)^2^+0.0000P] where P=(Fo^2^+2Fc^2^)/3'
_refine_ls_weighting_scheme calc
_refine_ls_wR_factor_gt 0.0817
_refine_ls_wR_factor_ref 0.0824
_reflns_number_gt 2076
_reflns_number_total 2104
_reflns_threshold_expression >2sigma(I)
_cod_data_source_file ICA-2013-394-107-116-2.cif
_cod_data_source_block Complex-1
_cod_original_sg_symbol_Hall -P1
_cod_original_sg_symbol_H-M P-1
_cod_database_code 1512696

loop_
_symmetry_equiv_pos_as_xyz
'x, y, z'
'-x, -y, -z'

loop_
_atom_site_label
_atom_site_type_symbol
_atom_site_fract_x
_atom_site_fract_y
_atom_site_fract_z
_atom_site_U_iso_or_equiv
_atom_site_adp_type
_atom_site_occupancy
_atom_site_symmetry_multiplicity
_atom_site_calc_flag
_atom_site_refinement_flags
Pd1 Pd 0.0000 0.0000 0.0000 0.02622(12) Uani 1 2 d S
Cl1 Cl 0.13583(11) 0.25758(9) -0.08546(8) 0.04207(16) Uani 1 1 d .
N1 N -0.1600(3) 0.1249(3) 0.1067(2) 0.0313(3) Uani 1 1 d .
N2 N -0.3121(3) 0.2150(3) 0.2741(2) 0.0330(4) Uani 1 1 d .
C1 C -0.1951(3) 0.1228(3) 0.2377(3) 0.0320(4) Uani 1 1 d .
H1 H -0.1461 0.0658 0.2969 0.038 Uiso 1 1 calc R
C2 C -0.2589(4) 0.2229(4) 0.0556(3) 0.0376(5) Uani 1 1 d .
H2 H -0.2594 0.2471 -0.0343 0.045 Uiso 1 1 calc R
C3 C -0.3544(4) 0.2773(3) 0.1579(3) 0.0376(5) Uani 1 1 d .
H3 H -0.4335 0.3439 0.1513 0.045 Uiso 1 1 calc R
C4 C -0.3725(4) 0.2484(3) 0.4120(3) 0.0327(4) Uani 1 1 d .
C5 C -0.5807(4) 0.2101(4) 0.4036(3) 0.0477(6) Uani 1 1 d .
H5 H -0.6843 0.1603 0.3086 0.057 Uiso 1 1 calc R
C6 C -0.6338(5) 0.2472(5) 0.5395(4) 0.0544(7) Uani 1 1 d .
H6 H -0.7734 0.2243 0.5352 0.065 Uiso 1 1 calc R
C7 C -0.4831(5) 0.3170(4) 0.6797(3) 0.0468(6) Uani 1 1 d .
H7 H -0.5216 0.3390 0.7694 0.056 Uiso 1 1 calc R
C9 C -0.2182(4) 0.3202(4) 0.5530(3) 0.0387(5) Uani 1 1 d .
H9 H -0.0778 0.3453 0.5576 0.046 Uiso 1 1 calc R
C8 C -0.2745(5) 0.3546(4) 0.6876(3) 0.0448(5) Uani 1 1 d .
H8 H -0.1719 0.4027 0.7827 0.054 Uiso 1 1 calc R

loop_
_atom_site_aniso_label
_atom_site_aniso_U_11
_atom_site_aniso_U_22
_atom_site_aniso_U_33
_atom_site_aniso_U_23
_atom_site_aniso_U_13
_atom_site_aniso_U_12
Pd1 0.02882(15) 0.02940(16) 0.02501(15) 0.01186(10) 0.01218(10) 0.01635(11)
Cl1 0.0530(3) 0.0416(3) 0.0517(4) 0.0279(3) 0.0325(3) 0.0291(3)
N1 0.0347(8) 0.0338(8) 0.0331(9) 0.0154(7) 0.0152(7) 0.0205(7)
N2 0.0369(9) 0.0359(9) 0.0323(9) 0.0130(7) 0.0155(7) 0.0221(7)
C1 0.0363(10) 0.0364(10) 0.0297(10) 0.0137(8) 0.0138(8) 0.0220(9)
C2 0.0433(11) 0.0453(12) 0.0373(11) 0.0222(10) 0.0178(9) 0.0275(10)
C3 0.0434(12) 0.0410(11) 0.0404(12) 0.0194(10) 0.0164(10) 0.0279(10)
C4 0.0365(10) 0.0311(9) 0.0330(10) 0.0108(8) 0.0165(8) 0.0182(8)
C5 0.0372(12) 0.0594(15) 0.0423(13) 0.0121(11) 0.0132(10) 0.0254(11)
C6 0.0449(13) 0.0698(17) 0.0583(17) 0.0234(14) 0.0289(13) 0.0336(13)
C7 0.0581(15) 0.0483(13) 0.0445(14) 0.0192(11) 0.0316(12) 0.0296(12)
C9 0.0366(11) 0.0469(12) 0.0372(12) 0.0177(10) 0.0155(9) 0.0225(10)
C8 0.0518(14) 0.0495(13) 0.0361(12) 0.0185(10) 0.0175(10) 0.0255(11)

loop_
_atom_type_symbol
_atom_type_description
_atom_type_scat_dispersion_real
_atom_type_scat_dispersion_imag
_atom_type_scat_source
C C 0.0033 0.0016 'International Tables Vol C Tables 4.2.6.8 and 6.1.1.4'
H H 0.0000 0.0000 'International Tables Vol C Tables 4.2.6.8 and 6.1.1.4'
N N 0.0061 0.0033 'International Tables Vol C Tables 4.2.6.8 and 6.1.1.4'
Cl Cl 0.1484 0.1585 'International Tables Vol C Tables 4.2.6.8 and 6.1.1.4'
Pd Pd -0.9988 1.0072 'International Tables Vol C Tables 4.2.6.8 and 6.1.1.4'

loop_
_geom_angle_atom_site_label_1
_geom_angle_atom_site_label_2
_geom_angle_atom_site_label_3
_geom_angle
_geom_angle_site_symmetry_1
_geom_angle_site_symmetry_3
N1 Pd1 N1 180.00(10) 2 .
N1 Pd1 Cl1 89.94(5) 2 .
N1 Pd1 Cl1 90.06(5) . .
N1 Pd1 Cl1 90.06(5) 2 2
N1 Pd1 Cl1 89.94(5) . 2
Cl1 Pd1 Cl1 180.00(5) . 2
C1 N1 C2 106.91(17) . .
C1 N1 Pd1 125.71(15) . .
C2 N1 Pd1 127.36(16) . .
C1 N2 C3 107.41(18) . .
C1 N2 C4 125.80(19) . .
C3 N2 C4 126.75(18) . .
N1 C1 N2 110.40(19) . .
C3 C2 N1 108.6(2) . .
C2 C3 N2 106.64(19) . .
C5 C4 C9 120.8(2) . .
C5 C4 N2 120.1(2) . .
C9 C4 N2 119.1(2) . .
C4 C5 C6 118.9(3) . .
C7 C6 C5 120.9(2) . .
C6 C7 C8 120.0(2) . .
C4 C9 C8 119.6(2) . .
C7 C8 C9 119.8(3) . .

loop_
_geom_bond_atom_site_label_1
_geom_bond_atom_site_label_2
_geom_bond_distance
_geom_bond_site_symmetry_2
Pd1 N1 2.0172(17) 2
Pd1 N1 2.0172(17) .
Pd1 Cl1 2.2983(6) .
Pd1 Cl1 2.2983(6) 2
N1 C1 1.313(3) .
N1 C2 1.386(3) .
N2 C1 1.349(3) .
N2 C3 1.379(3) .
N2 C4 1.434(3) .
C2 C3 1.348(3) .
C4 C5 1.375(3) .
C4 C9 1.386(3) .
C5 C6 1.391(4) .
C6 C7 1.371(4) .
C7 C8 1.380(4) .
C9 C8 1.391(3) .

loop_
_geom_torsion_atom_site_label_1
_geom_torsion_atom_site_label_2
_geom_torsion_atom_site_label_3
_geom_torsion_atom_site_label_4
_geom_torsion
_geom_torsion_site_symmetry_1
N1 Pd1 N1 C1 126(100) 2
Cl1 Pd1 N1 C1 -145.65(18) .
Cl1 Pd1 N1 C1 34.35(18) 2
N1 Pd1 N1 C2 -51(100) 2
Cl1 Pd1 N1 C2 36.46(19) .
Cl1 Pd1 N1 C2 -143.54(19) 2
C2 N1 C1 N2 0.0(3) .
Pd1 N1 C1 N2 -178.30(13) .
C3 N2 C1 N1 0.5(3) .
C4 N2 C1 N1 -177.1(2) .
C1 N1 C2 C3 -0.5(3) .
Pd1 N1 C2 C3 177.76(15) .
N1 C2 C3 N2 0.8(3) .
C1 N2 C3 C2 -0.8(3) .
C4 N2 C3 C2 176.9(2) .
C1 N2 C4 C5 -135.6(2) .
C3 N2 C4 C5 47.2(3) .
C1 N2 C4 C9 44.7(3) .
C3 N2 C4 C9 -132.6(2) .
C9 C4 C5 C6 0.8(4) .
N2 C4 C5 C6 -178.9(2) .
C4 C5 C6 C7 -1.3(5) .
C5 C6 C7 C8 1.0(5) .
C5 C4 C9 C8 -0.2(4) .
N2 C4 C9 C8 179.6(2) .
C6 C7 C8 C9 -0.4(4) .
C4 C9 C8 C7 0.0(4) .
